data_4307398
loop_
_publ_author_name
'Diptikanta Swain'
'Tayur N. Guru Row'

_publ_contact_author_address
;
Solid State and Structural Chemistry Unit
Indian Institute of Science
Bangalore 560 012. Karnataka.
INDIA.
;
_publ_contact_author_email ssctng@sscu.iisc.ernet.in
_publ_contact_author_fax '(91)803601310 '
_publ_contact_author_name
;
 'Prof. T. N. Guru Row'
;
_publ_contact_author_phone (91)802932796
_publ_section_title
;
Analysis of Phase Transition Pathways in X3H(SO4)2 (X = Rb, NH4, K, Na):
Variable Temperature Single-Crystal X-ray Diffraction Studies#
;
_journal_name_full 'Inorganic Chemistry'
_journal_page_first 4411
_journal_page_last 4421
_journal_paper_doi 10.1021/ic061901x
_journal_volume 46
_journal_year 2007
_chemical_compound_source 'see text'
_chemical_formula_moiety 'H O8 S2, 3(H4 N) '
_chemical_formula_sum 'H13 N3 O8 S2'
_chemical_formula_weight 247.27
_chemical_name_systematic ' ?'
_space_group_IT_number 15
_symmetry_cell_setting monoclinic
_symmetry_Int_Tables_number 15
_symmetry_space_group_name_Hall '-C 2yc'
_symmetry_space_group_name_H-M 'C 1 2/c 1'
_atom_sites_solution_hydrogens geom
_atom_sites_solution_primary direct
_atom_sites_solution_secondary difmap
_cell_angle_alpha 90.00
_cell_angle_beta 101.818(2)
_cell_angle_gamma 90.00
_cell_formula_units_Z 4
_cell_length_a 15.4387(18)
_cell_length_b 5.8627(7)
_cell_length_c 10.1603(12)
_cell_measurement_reflns_used 856
_cell_measurement_temperature 294(2)
_cell_measurement_theta_max 27.3695
_cell_measurement_theta_min 0.8695
_cell_volume 900.14(18)
_computing_cell_refinement 'Bruker SMART V5.628, (Bruker, 2004)'
_computing_data_collection 'Bruker SMART V5.628, (Bruker, 2004)'
_computing_data_reduction 'Bruker SAINT V6.45a, (Bruker, 2004)'
_computing_molecular_graphics 'DIAMOND. version 2.1c (Brandenburg, K. 1999)'
_computing_publication_material 'PLATON (Spek, 1990)'
_computing_structure_refinement 'SHELXL-97 (Sheldrick, 1997)'
_computing_structure_solution 'SHELXTL V6.14 (Bruker, 2000)'
_diffrn_ambient_temperature 294(2)
_diffrn_measured_fraction_theta_full 1.000
_diffrn_measured_fraction_theta_max 0.953
_diffrn_measurement_device_type 'Bruker SMART CCD area detector'
_diffrn_measurement_method '\f and \w scans'
_diffrn_radiation_monochromator graphite
_diffrn_radiation_source 'fine-focus sealed tube'
_diffrn_radiation_type MoK\a
_diffrn_radiation_wavelength 0.71073
_diffrn_reflns_av_R_equivalents 0.0209
_diffrn_reflns_av_sigmaI/netI 0.0156
_diffrn_reflns_limit_h_max 20
_diffrn_reflns_limit_h_min -20
_diffrn_reflns_limit_k_max 7
_diffrn_reflns_limit_k_min -7
_diffrn_reflns_limit_l_max 13
_diffrn_reflns_limit_l_min -13
_diffrn_reflns_number 4951
_diffrn_reflns_reduction_process ' ?'
_diffrn_reflns_theta_full 25.00
_diffrn_reflns_theta_max 28.57
_diffrn_reflns_theta_min 2.70
_exptl_absorpt_coefficient_mu 0.618
_exptl_absorpt_correction_T_max 0.9130
_exptl_absorpt_correction_T_min 0.8608
_exptl_absorpt_correction_type multi-scan
_exptl_absorpt_process_details 'SADABS, (Sheldrick, 1996)'
_exptl_crystal_colour colourless
_exptl_crystal_density_diffrn 1.825
_exptl_crystal_density_method 'Not Measured'
_exptl_crystal_description plate
_exptl_crystal_F_000 520
_exptl_crystal_size_max 0.25
_exptl_crystal_size_mid 0.20
_exptl_crystal_size_min 0.15
_refine_diff_density_max 0.404
_refine_diff_density_min -0.363
_refine_diff_density_rms 0.077
_refine_ls_extinction_coef 0.034(3)
_refine_ls_extinction_expression Fc^*^=kFc[1+0.001xFc^2^\l^3^/sin(2\q)]^-1/4^
_refine_ls_extinction_method SHELXL
_refine_ls_goodness_of_fit_ref 1.206
_refine_ls_hydrogen_treatment constr
_refine_ls_matrix_type full
_refine_ls_number_parameters 89
_refine_ls_number_reflns 1094
_refine_ls_number_restraints 0
_refine_ls_restrained_S_all 1.206
_refine_ls_R_factor_all 0.0356
_refine_ls_R_factor_gt 0.0340
_refine_ls_shift/su_max 0.000
_refine_ls_shift/su_mean 0.000
_refine_ls_structure_factor_coef Fsqd
_refine_ls_weighting_details 'calc w=1/[\s^2^(Fo^2^)+(0.0476P)^2^+1.2927P] where P=(Fo^2^+2Fc^2^)/3'
_refine_ls_weighting_scheme calc
_refine_ls_wR_factor_gt 0.1027
_refine_ls_wR_factor_ref 0.1041
_reflns_number_gt 1029
_reflns_number_total 1094
_reflns_threshold_expression >2sigma(I)
_cod_data_source_file ic061901x-file001.cif
_cod_data_source_block nh43hs_m
_cod_depositor_comments
;
The following automatic conversions were performed:
'_symmetry_cell_setting' value 'Monoclinic' changed to 'monoclinic'
according to '/home/saulius/struct/CIF-dictionaries/cif_core.dic'
dictionary named 'cif_core.dic' version 2.4.1 from 2010-06-29.

Automatic conversion script
Id: cif_fix_enum 1527 2010-12-29 10:47:43Z saulius 
;
_cod_original_sg_symbol_H-M 'C 2/c'
_cod_original_formula_sum 'H13 N3 O8 S2 '
_cod_database_code 4307398

loop_
_symmetry_equiv_pos_as_xyz
'x, y, z'
'-x, y, -z+1/2'
'x+1/2, y+1/2, z'
'-x+1/2, y+1/2, -z+1/2'
'-x, -y, -z'
'x, -y, z-1/2'
'-x+1/2, -y+1/2, -z'
'x+1/2, -y+1/2, z-1/2'

loop_
_atom_site_label
_atom_site_type_symbol
_atom_site_fract_x
_atom_site_fract_y
_atom_site_fract_z
_atom_site_U_iso_or_equiv
_atom_site_adp_type
_atom_site_occupancy
_atom_site_symmetry_multiplicity
_atom_site_calc_flag
_atom_site_refinement_flags
_atom_site_disorder_assembly
_atom_site_disorder_group
S1 S 0.11418(3) 0.21845(8) 0.46139(4) 0.0281(2) Uani 1 1 d . . .
N1 N 0.0000 0.2698(4) 0.7500 0.0345(6) Uani 1 2 d S . .
N2 N 0.19896(14) 0.7242(3) 0.65294(19) 0.0391(5) Uani 1 1 d . . .
O1 O 0.01423(10) 0.1839(3) 0.44303(18) 0.0451(4) Uani 1 1 d . . .
O2 O 0.15038(12) 0.2232(3) 0.60523(16) 0.0454(5) Uani 1 1 d . . .
O3 O 0.14898(11) 0.0270(3) 0.39798(18) 0.0474(5) Uani 1 1 d . . .
O4 O 0.12888(11) 0.4333(3) 0.39839(18) 0.0477(5) Uani 1 1 d . . .
H1 H 0.0013 0.0829 0.4784 0.074 Uiso 0.50 1 d P . .
H2 H 0.0241 0.3462 0.8215 0.051 Uiso 1 1 d . . .
H3 H 0.0432 0.2365 0.7102 0.051 Uiso 1 1 d . . .
H4 H 0.1799 0.7158 0.7277 0.059 Uiso 1 1 d . . .
H5 H 0.1949 0.8524 0.6090 0.059 Uiso 1 1 d . . .
H6 H 0.2510 0.6943 0.6369 0.059 Uiso 1 1 d . . .
H7 H 0.1726 0.6650 0.5767 0.059 Uiso 1 1 d . . .

loop_
_atom_site_aniso_label
_atom_site_aniso_U_11
_atom_site_aniso_U_22
_atom_site_aniso_U_33
_atom_site_aniso_U_23
_atom_site_aniso_U_13
_atom_site_aniso_U_12
S1 0.0291(3) 0.0280(3) 0.0270(3) 0.00001(16) 0.00543(19) 0.00325(16)
N1 0.0325(13) 0.0386(13) 0.0314(12) 0.000 0.0044(10) 0.000
N2 0.0447(12) 0.0358(10) 0.0367(10) -0.0002(7) 0.0081(8) 0.0068(7)
O1 0.0261(8) 0.0569(11) 0.0509(9) -0.0019(8) 0.0044(6) 0.0030(7)
O2 0.0432(9) 0.0638(11) 0.0271(8) 0.0010(7) 0.0023(6) -0.0071(7)
O3 0.0427(9) 0.0393(9) 0.0643(11) -0.0176(8) 0.0207(8) 0.0011(7)
O4 0.0491(9) 0.0365(9) 0.0556(10) 0.0168(7) 0.0062(7) 0.0021(7)

loop_
_atom_type_symbol
_atom_type_description
_atom_type_scat_dispersion_real
_atom_type_scat_dispersion_imag
_atom_type_scat_source
S S 0.1246 0.1234 'International Tables Vol C Tables 4.2.6.8 and 6.1.1.4'
O O 0.0106 0.0060 'International Tables Vol C Tables 4.2.6.8 and 6.1.1.4'
N N 0.0061 0.0033 'International Tables Vol C Tables 4.2.6.8 and 6.1.1.4'
H H 0.0000 0.0000 'International Tables Vol C Tables 4.2.6.8 and 6.1.1.4'

loop_
_geom_angle_atom_site_label_1
_geom_angle_atom_site_label_2
_geom_angle_atom_site_label_3
_geom_angle
_geom_angle_site_symmetry_1
_geom_angle_site_symmetry_3
_geom_angle_publ_flag
O3 S1 O4 111.71(11) . . ?
O3 S1 O2 111.10(11) . . ?
O4 S1 O2 111.34(11) . . ?
O3 S1 O1 107.43(10) . . ?
O4 S1 O1 107.82(10) . . ?
O2 S1 O1 107.20(10) . . ?

loop_
_geom_bond_atom_site_label_1
_geom_bond_atom_site_label_2
_geom_bond_distance
_geom_bond_site_symmetry_2
_geom_bond_publ_flag
S1 O3 1.4510(16) . ?
S1 O4 1.4514(16) . ?
S1 O2 1.4541(16) . ?
S1 O1 1.5295(16) . ?

loop_
_geom_hbond_atom_site_label_D
_geom_hbond_atom_site_label_H
_geom_hbond_atom_site_label_A
_geom_hbond_distance_DH
_geom_hbond_distance_HA
_geom_hbond_distance_DA
_geom_hbond_angle_DHA
_geom_hbond_site_symmetry_A
_geom_hbond_publ_flag
O1 H1 O1 0.7400 1.7900 2.528(2) 170.00 5_556 yes
N1 H2 O4 0.8700 2.0900 2.834(2) 143.00 6_566 yes
N1 H3 O2 0.8700 2.1500 3.0045(19) 169.00 . yes
N2 H4 O3 0.8700 2.4200 3.116(3) 138.00 6_566 yes
N2 H4 O4 0.8700 2.2300 3.057(3) 160.00 6_566 yes
N2 H5 O2 0.8700 2.2800 3.034(3) 145.00 1_565 yes
N2 H5 O3 0.8700 2.3500 3.105(3) 145.00 1_565 yes
N2 H6 O3 0.8700 2.1000 2.906(3) 153.00 7_556 yes
N2 H7 O4 0.8700 2.2500 3.102(3) 165.00 . yes
